data_7118849
loop_
_publ_author_name
'Zheng, Junhao'
'Fan, Xiaoting'
'Zhou, Benyu'
'Li, Zhen Hua'
'Wang, Huadong'

_publ_section_title
;
 Tautomerization of 2,6-lutidines in the presence of B(C6F5)3 using
 catecholborane as a precatalyst.
;
_journal_issue 25
_journal_name_full 'Chemical communications (Cambridge, England)'
_journal_page_first 4655
_journal_page_last 4658
_journal_paper_doi 10.1039/c6cc00347h
_journal_volume 52
_journal_year 2016
_chemical_formula_sum 'C32 H14 B2 Cl2 F15 N O2'
_chemical_formula_weight 821.96
_chemical_name_systematic
; 
 ? 
;
_space_group_crystal_system triclinic
_space_group_IT_number 2
_space_group_name_Hall '-P 1'
_space_group_name_H-M_alt 'P -1'
_symmetry_space_group_name_Hall '-P 1'
_symmetry_space_group_name_H-M 'P -1'
_atom_sites_solution_hydrogens geom
_audit_creation_method SHELXL-2013
_audit_update_record
;
2016-01-05 deposited with the CCDC.
2016-03-07 downloaded from the CCDC.
;
_cell_angle_alpha 69.313(3)
_cell_angle_beta 74.449(3)
_cell_angle_gamma 84.848(4)
_cell_formula_units_Z 2
_cell_length_a 11.253(2)
_cell_length_b 11.410(2)
_cell_length_c 14.135(3)
_cell_measurement_reflns_used 2544
_cell_measurement_temperature 296(2)
_cell_measurement_theta_max 27.42
_cell_measurement_theta_min 2.67
_cell_volume 1635.7(5)
_computing_cell_refinement 'Bruker SAINT'
_computing_data_collection 'Bruker APEX2'
_computing_data_reduction 'Bruker SAINT'
_computing_molecular_graphics 'Bruker SHELXTL'
_computing_publication_material 'Bruker SHELXTL'
_computing_structure_refinement 'SHELXL-2013 (Sheldrick, 2013)'
_computing_structure_solution 'SHELXS-97 (Sheldrick, 2008)'
_diffrn_ambient_temperature 296(2)
_diffrn_measured_fraction_theta_full 0.976
_diffrn_measured_fraction_theta_max 0.977
_diffrn_measurement_device_type 'Bruker APEX-II CCD'
_diffrn_measurement_method '\f and \w scans'
_diffrn_radiation_type MoK\a
_diffrn_radiation_wavelength 0.71073
_diffrn_reflns_av_R_equivalents 0.0503
_diffrn_reflns_av_unetI/netI 0.1191
_diffrn_reflns_Laue_measured_fraction_full 0.976
_diffrn_reflns_Laue_measured_fraction_max 0.977
_diffrn_reflns_limit_h_max 13
_diffrn_reflns_limit_h_min -13
_diffrn_reflns_limit_k_max 13
_diffrn_reflns_limit_k_min -11
_diffrn_reflns_limit_l_max 16
_diffrn_reflns_limit_l_min -16
_diffrn_reflns_number 9613
_diffrn_reflns_point_group_measured_fraction_full 0.976
_diffrn_reflns_point_group_measured_fraction_max 0.977
_diffrn_reflns_theta_full 25.242
_diffrn_reflns_theta_max 25.248
_diffrn_reflns_theta_min 1.878
_exptl_absorpt_coefficient_mu 0.318
_exptl_absorpt_correction_T_max 0.746
_exptl_absorpt_correction_T_min 0.511
_exptl_absorpt_correction_type multi-scan
_exptl_absorpt_process_details sadabs
_exptl_crystal_colour colourless
_exptl_crystal_density_diffrn 1.669
_exptl_crystal_description prism
_exptl_crystal_F_000 816
_exptl_crystal_size_max 0.240
_exptl_crystal_size_mid 0.120
_exptl_crystal_size_min 0.120
_refine_diff_density_max 0.738
_refine_diff_density_min -0.526
_refine_diff_density_rms 0.094
_refine_ls_extinction_method none
_refine_ls_goodness_of_fit_ref 1.024
_refine_ls_hydrogen_treatment constr
_refine_ls_matrix_type full
_refine_ls_number_parameters 484
_refine_ls_number_reflns 5795
_refine_ls_number_restraints 64
_refine_ls_restrained_S_all 1.049
_refine_ls_R_factor_all 0.1992
_refine_ls_R_factor_gt 0.1080
_refine_ls_shift/su_max 0.002
_refine_ls_shift/su_mean 0.000
_refine_ls_structure_factor_coef Fsqd
_refine_ls_weighting_details
; 
 w=1/[\s^2^(Fo^2^)+(0.2000P)^2^] 
 where P=(Fo^2^+2Fc^2^)/3 
;
_refine_ls_weighting_scheme calc
_refine_ls_wR_factor_gt 0.2991
_refine_ls_wR_factor_ref 0.3546
_reflns_Friedel_coverage 0.000
_reflns_number_gt 2573
_reflns_number_total 5795
_reflns_threshold_expression 'I > 2\s(I)'
_cod_data_source_file c6cc00347h2.cif
_cod_data_source_block mo_51208c
_cod_depositor_comments 'Adding full bibliography for 7118849--7118850.cif.'
_cod_original_cell_volume 1635.8(6)
_cod_database_code 7118849
_shelx_space_group_comment
; 
The symmetry employed for this shelxl refinement is uniquely defined 
by the following loop, which should always be used as a source of 
symmetry information in preference to the above space-group names. 
They are only intended as comments. 
;
_shelx_estimated_absorpt_t_min 0.928
_shelx_estimated_absorpt_t_max 0.963
_shelxl_version_number 2013-2

loop_
_space_group_symop_operation_xyz
'x, y, z'
'-x, -y, -z'

loop_
_atom_site_label
_atom_site_type_symbol
_atom_site_fract_x
_atom_site_fract_y
_atom_site_fract_z
_atom_site_U_iso_or_equiv
_atom_site_adp_type
_atom_site_occupancy
_atom_site_site_symmetry_order
_atom_site_calc_flag
_atom_site_refinement_flags_posn
_atom_site_refinement_flags_adp
_atom_site_refinement_flags_occupancy
_atom_site_disorder_assembly
_atom_site_disorder_group
B1 B 0.6438(7) 0.7971(7) 0.4002(6) 0.0427(19) Uani 1 1 d . . . . .
B2 B 0.7887(7) 1.1407(7) 0.2696(6) 0.0406(18) Uani 1 1 d . . . . .
N1 N 0.6675(4) 0.8484(5) 0.4770(4) 0.0360(13) Uani 1 1 d . . . . .
O1 O 0.5295(5) 0.7792(5) 0.3948(4) 0.0593(14) Uani 1 1 d . . . . .
O2 O 0.7372(5) 0.7575(4) 0.3346(4) 0.0586(14) Uani 1 1 d . . . . .
F1 F 0.6186(3) 1.3037(4) 0.3577(3) 0.0583(12) Uani 1 1 d . . . . .
F2 F 0.6621(4) 1.4585(4) 0.4443(4) 0.0660(13) Uani 1 1 d . . . . .
F3 F 0.8972(5) 1.5045(5) 0.4397(5) 0.0917(17) Uani 1 1 d . . . . .
F4 F 1.0854(4) 1.3810(5) 0.3526(5) 0.0958(18) Uani 1 1 d . . . . .
F5 F 1.0455(3) 1.2137(4) 0.2758(3) 0.0667(13) Uani 1 1 d . . . . .
F6 F 0.9492(4) 0.9992(4) 0.4135(3) 0.0752(14) Uani 1 1 d . . . . .
F7 F 1.1019(5) 0.8154(5) 0.3952(5) 0.105(2) Uani 1 1 d . . . . .
F8 F 1.1240(6) 0.7257(5) 0.2368(5) 0.125(3) Uani 1 1 d . . . . .
F9 F 0.9902(6) 0.8359(5) 0.0921(5) 0.116(2) Uani 1 1 d . . . . .
F10 F 0.8429(5) 1.0226(4) 0.1072(4) 0.0759(14) Uani 1 1 d . . . . .
F11 F 0.5523(4) 1.2036(6) 0.1936(4) 0.100(2) Uani 1 1 d . . . . .
F12 F 0.5312(6) 1.3665(6) 0.0141(5) 0.125(2) Uani 1 1 d . . . . .
F13 F 0.7321(6) 1.4928(5) -0.1307(4) 0.113(2) Uani 1 1 d . . . . .
F14 F 0.9588(5) 1.4443(5) -0.0885(4) 0.0938(17) Uani 1 1 d . . . . .
F15 F 0.9796(4) 1.2819(4) 0.0915(3) 0.0743(14) Uani 1 1 d . . . . .
C1 C 0.6711(5) 0.9745(6) 0.4531(5) 0.0368(15) Uani 1 1 d . . . . .
C2 C 0.6824(6) 1.0179(7) 0.5299(5) 0.0499(19) Uani 1 1 d . . . . .
H2 H 0.6821 1.1037 0.5169 0.060 Uiso 1 1 calc R U . . .
C3 C 0.6941(7) 0.9368(7) 0.6247(6) 0.059(2) Uani 1 1 d . . . . .
H3 H 0.7029 0.9678 0.6751 0.070 Uiso 1 1 calc R U . . .
C4 C 0.6930(7) 0.8117(7) 0.6457(5) 0.0506(19) Uani 1 1 d . . . . .
H4 H 0.7038 0.7573 0.7096 0.061 Uiso 1 1 calc R U . . .
C5 C 0.6763(6) 0.7647(6) 0.5740(5) 0.0413(16) Uani 1 1 d . . . . .
C6 C 0.6627(6) 1.0583(6) 0.3466(5) 0.0441(17) Uani 1 1 d . . . . .
H6A H 0.5956 1.1164 0.3545 0.053 Uiso 1 1 calc R U . . .
H6B H 0.6412 1.0073 0.3113 0.053 Uiso 1 1 calc R U . . .
C7 C 0.6700(7) 0.6285(6) 0.5920(6) 0.0530(19) Uani 1 1 d . . . . .
H7A H 0.7369 0.6069 0.5426 0.079 Uiso 1 1 calc R U . . .
H7B H 0.5931 0.6098 0.5832 0.079 Uiso 1 1 calc R U . . .
H7C H 0.6762 0.5811 0.6617 0.079 Uiso 1 1 calc R U . . .
C8 C 0.5481(7) 0.7284(7) 0.3220(8) 0.067(2) Uani 0.49(6) 1 d G U P A 1
C9 C 0.4585(16) 0.6909(11) 0.2897(17) 0.082(3) Uani 0.49(6) 1 d G U P A 1
H9 H 0.3757 0.7016 0.3195 0.099 Uiso 0.49(6) 1 calc R U P A 1
C10 C 0.491(3) 0.6377(12) 0.2135(18) 0.084(7) Uani 0.49(6) 1 d G U P A 1
H10 H 0.4296 0.6122 0.1916 0.101 Uiso 0.49(6) 1 calc R U P A 1
C11 C 0.612(4) 0.6220(8) 0.1697(9) 0.080(4) Uani 0.49(6) 1 d G U P A 1
H11 H 0.6341 0.5858 0.1179 0.096 Uiso 0.49(6) 1 calc R U P A 1
C12 C 0.702(3) 0.6595(5) 0.2020(5) 0.081(3) Uani 0.49(6) 1 d G U P A 1
H12 H 0.7846 0.6488 0.1722 0.097 Uiso 0.49(6) 1 calc R U P A 1
C13 C 0.6698(10) 0.7127(5) 0.2782(5) 0.063(2) Uani 0.49(6) 1 d G U P A 1
C8' C 0.5536(8) 0.7229(6) 0.3137(7) 0.067(2) Uani 0.51(6) 1 d G . P A 2
C9' C 0.4812(19) 0.6787(10) 0.2685(16) 0.082(3) Uani 0.51(6) 1 d G . P A 2
H9' H 0.3958 0.6846 0.2886 0.099 Uiso 0.51(6) 1 calc R U P A 2
C10' C 0.536(4) 0.6257(10) 0.1933(15) 0.083(8) Uani 0.51(6) 1 d G U P A 2
H10' H 0.4870 0.5959 0.1629 0.100 Uiso 0.51(6) 1 calc R U P A 2
C11' C 0.663(4) 0.6169(7) 0.1634(6) 0.080(4) Uani 0.51(6) 1 d G . P A 2
H11' H 0.6993 0.5813 0.1128 0.096 Uiso 0.51(6) 1 calc R U P A 2
C12' C 0.735(2) 0.6612(7) 0.2086(8) 0.081(3) Uani 0.51(6) 1 d G . P A 2
H12' H 0.8204 0.6553 0.1885 0.097 Uiso 0.51(6) 1 calc R U P A 2
C13' C 0.6805(9) 0.7142(6) 0.2838(7) 0.063(2) Uani 0.51(6) 1 d G . P A 2
C14 C 0.8285(6) 1.2399(6) 0.3177(5) 0.0375(15) Uani 1 1 d . . . . .
C15 C 0.7375(6) 1.3138(6) 0.3589(5) 0.0404(16) Uani 1 1 d . . . . .
C16 C 0.7565(6) 1.3992(6) 0.4020(5) 0.0438(17) Uani 1 1 d . . . . .
C17 C 0.8749(7) 1.4219(7) 0.4002(6) 0.0536(19) Uani 1 1 d . . . . .
C18 C 0.9694(6) 1.3574(7) 0.3552(6) 0.0551(19) Uani 1 1 d . . . . .
C19 C 0.9447(6) 1.2705(6) 0.3174(5) 0.0450(17) Uani 1 1 d . . . . .
C20 C 0.8944(6) 1.0323(6) 0.2550(5) 0.0439(17) Uani 1 1 d . . . . .
C21 C 0.9592(7) 0.9677(7) 0.3293(6) 0.059(2) Uani 1 1 d . . . . .
C22 C 1.0377(8) 0.8666(8) 0.3231(7) 0.074(3) Uani 1 1 d . . . . .
C23 C 1.0511(8) 0.8245(8) 0.2428(8) 0.077(3) Uani 1 1 d D . . . .
C24 C 0.9875(8) 0.8801(8) 0.1690(6) 0.069(3) Uani 1 1 d D . . . .
C25 C 0.9088(7) 0.9799(6) 0.1777(5) 0.0523(19) Uani 1 1 d . . . . .
C26 C 0.7681(6) 1.2338(6) 0.1546(5) 0.0428(16) Uani 1 1 d . . . . .
C27 C 0.6569(8) 1.2604(8) 0.1285(6) 0.062(2) Uani 1 1 d . . . . .
C28 C 0.6423(9) 1.3459(9) 0.0349(7) 0.074(2) Uani 1 1 d . . . . .
C29 C 0.7418(10) 1.4092(8) -0.0391(6) 0.074(3) Uani 1 1 d D . . . .
C30 C 0.8550(9) 1.3837(7) -0.0175(6) 0.064(2) Uani 1 1 d D . . . .
C31 C 0.8655(7) 1.3017(6) 0.0754(5) 0.0465(18) Uani 1 1 d . . . . .
C32 C 0.6721(19) 0.9248(13) 0.9726(12) 0.204(8) Uani 1 1 d D U . . .
H32A H 0.5934 0.8849 1.0144 0.245 Uiso 1 1 calc R U . . .
H32B H 0.7195 0.9276 1.0198 0.245 Uiso 1 1 calc R U . . .
Cl1 Cl 0.7472(6) 0.8413(6) 0.9002(3) 0.231(3) Uani 1 1 d D U . . .
Cl2 Cl 0.6488(7) 1.0664(6) 0.8996(7) 0.312(5) Uani 1 1 d D U . . .

loop_
_atom_site_aniso_label
_atom_site_aniso_U_11
_atom_site_aniso_U_22
_atom_site_aniso_U_33
_atom_site_aniso_U_23
_atom_site_aniso_U_13
_atom_site_aniso_U_12
B1 0.045(5) 0.030(4) 0.055(5) -0.016(4) -0.011(4) -0.007(3)
B2 0.043(4) 0.040(4) 0.041(4) -0.018(3) -0.010(3) 0.000(3)
N1 0.036(3) 0.039(3) 0.038(3) -0.017(2) -0.013(2) 0.002(2)
O1 0.064(3) 0.056(3) 0.071(3) -0.029(3) -0.025(3) -0.007(3)
O2 0.075(3) 0.053(3) 0.053(3) -0.034(3) -0.002(3) -0.003(3)
F1 0.039(2) 0.055(2) 0.090(3) -0.036(2) -0.018(2) 0.0056(18)
F2 0.062(3) 0.048(2) 0.095(3) -0.045(2) -0.007(2) 0.011(2)
F3 0.084(3) 0.092(4) 0.144(5) -0.083(4) -0.048(3) 0.010(3)
F4 0.054(3) 0.116(4) 0.163(5) -0.091(4) -0.044(3) 0.004(3)
F5 0.037(2) 0.093(3) 0.087(3) -0.056(3) -0.013(2) 0.009(2)
F6 0.087(3) 0.093(3) 0.055(3) -0.034(2) -0.032(2) 0.031(3)
F7 0.105(4) 0.084(4) 0.120(4) -0.020(3) -0.054(4) 0.052(3)
F8 0.118(5) 0.075(3) 0.152(6) -0.049(4) 0.015(4) 0.039(3)
F9 0.145(5) 0.097(4) 0.115(4) -0.082(4) 0.014(4) 0.004(4)
F10 0.104(4) 0.079(3) 0.065(3) -0.046(3) -0.029(3) 0.010(3)
F11 0.050(3) 0.166(5) 0.058(3) 0.000(3) -0.019(2) -0.021(3)
F12 0.116(5) 0.159(6) 0.092(4) -0.011(4) -0.066(4) 0.030(4)
F13 0.164(6) 0.096(4) 0.059(3) 0.003(3) -0.041(4) 0.010(4)
F14 0.111(4) 0.081(3) 0.062(3) 0.003(2) -0.003(3) -0.032(3)
F15 0.055(3) 0.087(3) 0.063(3) -0.006(2) -0.010(2) -0.008(2)
C1 0.034(3) 0.038(4) 0.043(4) -0.020(3) -0.010(3) -0.002(3)
C2 0.066(5) 0.041(4) 0.047(4) -0.027(3) 0.000(4) -0.010(3)
C3 0.082(5) 0.052(5) 0.045(4) -0.025(4) -0.002(4) -0.019(4)
C4 0.063(5) 0.045(4) 0.042(4) -0.015(3) -0.011(4) 0.002(3)
C5 0.037(4) 0.040(4) 0.047(4) -0.018(3) -0.008(3) 0.002(3)
C6 0.055(4) 0.041(4) 0.042(4) -0.024(3) -0.008(3) -0.001(3)
C7 0.054(4) 0.044(4) 0.067(5) -0.022(4) -0.022(4) 0.004(3)
C8 0.122(8) 0.045(4) 0.048(4) -0.018(4) -0.035(5) -0.028(5)
C9 0.131(9) 0.071(6) 0.059(6) -0.025(5) -0.036(6) -0.016(6)
C10 0.113(11) 0.082(11) 0.076(10) -0.042(8) -0.026(8) -0.023(8)
C11 0.129(13) 0.075(6) 0.056(6) -0.034(5) -0.025(7) -0.043(8)
C12 0.120(9) 0.064(6) 0.063(5) -0.029(5) -0.016(6) -0.010(6)
C13 0.106(7) 0.046(4) 0.051(4) -0.029(4) -0.018(5) -0.014(4)
C8' 0.122(8) 0.045(4) 0.048(4) -0.018(4) -0.035(5) -0.028(5)
C9' 0.131(9) 0.071(6) 0.059(6) -0.025(5) -0.036(6) -0.016(6)
C10' 0.128(17) 0.076(12) 0.055(10) -0.016(9) -0.032(11) -0.038(11)
C11' 0.129(13) 0.075(6) 0.056(6) -0.034(5) -0.025(7) -0.043(8)
C12' 0.120(9) 0.064(6) 0.063(5) -0.029(5) -0.016(6) -0.010(6)
C13' 0.106(7) 0.046(4) 0.051(4) -0.029(4) -0.018(5) -0.014(4)
C14 0.040(4) 0.038(4) 0.036(3) -0.016(3) -0.008(3) 0.000(3)
C15 0.043(4) 0.031(4) 0.048(4) -0.013(3) -0.016(3) 0.007(3)
C16 0.052(4) 0.033(4) 0.055(4) -0.023(3) -0.020(3) 0.009(3)
C17 0.065(5) 0.048(4) 0.066(5) -0.035(4) -0.030(4) 0.013(4)
C18 0.040(4) 0.068(5) 0.075(5) -0.037(4) -0.025(4) -0.002(4)
C19 0.040(4) 0.050(4) 0.053(4) -0.027(3) -0.014(3) 0.010(3)
C20 0.045(4) 0.043(4) 0.043(4) -0.019(3) -0.004(3) 0.003(3)
C21 0.072(5) 0.055(5) 0.048(4) -0.024(4) -0.005(4) 0.006(4)
C22 0.072(6) 0.058(5) 0.072(6) -0.008(4) -0.017(5) 0.031(4)
C23 0.070(6) 0.055(5) 0.081(6) -0.023(5) 0.016(5) 0.016(4)
C24 0.085(6) 0.059(5) 0.055(5) -0.036(4) 0.014(5) 0.002(5)
C25 0.062(5) 0.048(4) 0.041(4) -0.015(3) -0.004(4) 0.003(4)
C26 0.048(4) 0.043(4) 0.047(4) -0.023(3) -0.016(3) -0.004(3)
C27 0.068(6) 0.080(6) 0.038(4) -0.022(4) -0.011(4) 0.003(5)
C28 0.073(6) 0.096(7) 0.056(5) -0.022(5) -0.029(5) 0.008(5)
C29 0.115(8) 0.062(5) 0.043(5) -0.014(4) -0.025(5) 0.011(5)
C30 0.098(7) 0.042(4) 0.046(4) -0.014(4) -0.006(5) -0.013(5)
C31 0.060(5) 0.042(4) 0.037(4) -0.013(3) -0.014(4) 0.003(3)
C32 0.241(15) 0.150(12) 0.169(13) -0.020(10) -0.028(12) 0.052(12)
Cl1 0.304(7) 0.241(6) 0.103(3) -0.053(3) -0.009(4) 0.072(5)
Cl2 0.265(7) 0.161(4) 0.316(8) 0.036(5) 0.071(6) 0.034(4)

loop_
_atom_type_symbol
_atom_type_description
_atom_type_scat_dispersion_real
_atom_type_scat_dispersion_imag
_atom_type_scat_source
C C 0.0033 0.0016 'International Tables Vol C Tables 4.2.6.8 and 6.1.1.4'
H H 0.0000 0.0000 'International Tables Vol C Tables 4.2.6.8 and 6.1.1.4'
B B 0.0013 0.0007 'International Tables Vol C Tables 4.2.6.8 and 6.1.1.4'
N N 0.0061 0.0033 'International Tables Vol C Tables 4.2.6.8 and 6.1.1.4'
O O 0.0106 0.0060 'International Tables Vol C Tables 4.2.6.8 and 6.1.1.4'
F F 0.0171 0.0103 'International Tables Vol C Tables 4.2.6.8 and 6.1.1.4'
Cl Cl 0.1484 0.1585 'International Tables Vol C Tables 4.2.6.8 and 6.1.1.4'

loop_
_geom_angle_atom_site_label_1
_geom_angle_atom_site_label_2
_geom_angle_atom_site_label_3
_geom_angle
O1 B1 O2 115.2(7)
O1 B1 N1 122.9(6)
O2 B1 N1 121.8(6)
C14 B2 C26 103.0(5)
C14 B2 C6 112.6(5)
C26 B2 C6 112.5(6)
C14 B2 C20 114.0(6)
C26 B2 C20 111.0(5)
C6 B2 C20 104.1(5)
C1 N1 C5 122.3(5)
C1 N1 B1 119.3(5)
C5 N1 B1 118.3(5)
C8 O1 B1 104.1(6)
B1 O1 C8' 102.6(5)
C13' O2 B1 103.9(6)
B1 O2 C13 101.9(6)
N1 C1 C2 117.3(6)
N1 C1 C6 119.1(5)
C2 C1 C6 123.6(6)
C3 C2 C1 121.0(6)
C4 C3 C2 120.4(7)
C3 C4 C5 120.6(7)
C4 C5 N1 118.4(6)
C4 C5 C7 124.0(6)
N1 C5 C7 117.6(6)
C1 C6 B2 116.4(6)
O1 C8 C9 125.9(9)
O1 C8 C13 114.1(9)
C9 C8 C13 120.0
C8 C9 C10 120.0
C11 C10 C9 120.0
C10 C11 C12 120.0
C13 C12 C11 120.0
C12 C13 C8 120.0
C12 C13 O2 135.3(8)
C8 C13 O2 104.7(8)
C9' C8' C13' 120.0
C9' C8' O1 135.0(8)
C13' C8' O1 104.9(8)
C10' C9' C8' 120.0
C11' C10' C9' 120.0
C10' C11' C12' 120.0
C13' C12' C11' 120.0
O2 C13' C12' 126.6(8)
O2 C13' C8' 113.4(8)
C12' C13' C8' 120.0
C19 C14 C15 111.3(6)
C19 C14 B2 129.2(6)
C15 C14 B2 119.3(6)
F1 C15 C16 114.6(5)
F1 C15 C14 119.6(6)
C16 C15 C14 125.8(6)
F2 C16 C17 120.7(6)
F2 C16 C15 120.6(6)
C17 C16 C15 118.7(6)
F3 C17 C16 120.6(6)
F3 C17 C18 121.3(7)
C16 C17 C18 118.1(7)
F4 C18 C19 121.5(6)
F4 C18 C17 118.0(7)
C19 C18 C17 120.6(7)
F5 C19 C18 114.6(6)
F5 C19 C14 120.2(6)
C18 C19 C14 125.2(6)
C25 C20 C21 112.6(6)
C25 C20 B2 122.4(6)
C21 C20 B2 123.9(6)
F6 C21 C20 121.0(6)
F6 C21 C22 115.0(8)
C20 C21 C22 124.0(7)
F7 C22 C23 120.7(8)
F7 C22 C21 119.6(9)
C23 C22 C21 119.7(8)
F8 C23 C22 120.5(9)
F8 C23 C24 119.8(9)
C22 C23 C24 119.6(7)
F9 C24 C23 121.9(8)
F9 C24 C25 118.4(9)
C23 C24 C25 119.5(7)
F10 C25 C20 119.9(6)
F10 C25 C24 115.7(7)
C20 C25 C24 124.4(8)
C27 C26 C31 112.5(6)
C27 C26 B2 125.9(6)
C31 C26 B2 121.4(6)
F11 C27 C26 121.7(7)
F11 C27 C28 114.1(8)
C26 C27 C28 124.2(8)
F12 C28 C29 118.8(8)
F12 C28 C27 121.1(8)
C29 C28 C27 120.1(9)
F13 C29 C28 122.2(9)
F13 C29 C30 120.0(9)
C28 C29 C30 117.7(8)
C31 C30 F14 118.8(8)
C31 C30 C29 120.5(8)
F14 C30 C29 120.7(7)
C30 C31 F15 117.3(7)
C30 C31 C26 124.8(8)
F15 C31 C26 117.9(6)
Cl2 C32 Cl1 110.9(10)

loop_
_geom_bond_atom_site_label_1
_geom_bond_atom_site_label_2
_geom_bond_distance
B1 O1 1.346(9)
B1 O2 1.362(9)
B1 N1 1.492(9)
B2 C14 1.657(10)
B2 C26 1.661(10)
B2 C6 1.664(10)
B2 C20 1.665(10)
N1 C1 1.358(8)
N1 C5 1.390(8)
O1 C8 1.313(13)
O1 C8' 1.457(13)
O2 C13' 1.313(14)
O2 C13 1.469(13)
F1 C15 1.358(8)
F2 C16 1.327(7)
F3 C17 1.323(8)
F4 C18 1.344(8)
F5 C19 1.354(7)
F6 C21 1.334(9)
F7 C22 1.341(10)
F8 C23 1.347(9)
F9 C24 1.343(10)
F10 C25 1.330(8)
F11 C27 1.337(9)
F12 C28 1.341(10)
F13 C29 1.335(9)
F14 C30 1.370(9)
F15 C31 1.349(8)
C1 C2 1.381(9)
C1 C6 1.494(9)
C2 C3 1.366(10)
C3 C4 1.353(10)
C4 C5 1.360(10)
C5 C7 1.488(9)
C8 C9 1.368(4)
C8 C13 1.368(4)
C9 C10 1.368(4)
C10 C11 1.368(4)
C11 C12 1.368(4)
C12 C13 1.368(4)
C8' C9' 1.381(4)
C8' C13' 1.381(4)
C9' C10' 1.381(4)
C10' C11' 1.381(4)
C11' C12' 1.381(4)
C12' C13' 1.381(4)
C14 C19 1.382(9)
C14 C15 1.404(8)
C15 C16 1.376(9)
C16 C17 1.372(10)
C17 C18 1.380(10)
C18 C19 1.359(10)
C20 C25 1.389(10)
C20 C21 1.395(10)
C21 C22 1.402(11)
C22 C23 1.350(13)
C23 C24 1.361(11)
C24 C25 1.398(10)
C26 C27 1.377(10)
C26 C31 1.392(9)
C27 C28 1.380(11)
C28 C29 1.362(12)
C29 C30 1.372(11)
C30 C31 1.345(10)
C32 Cl2 1.623(13)
C32 Cl1 1.657(14)
